data_7128842
loop_
_publ_author_name
'Weyer, Nadine'
'Heinz, Myron'
'Bruhn, Clemens'
'Holthausen, Max C.'
'Siemeling, Ulrich'

_publ_section_title
;
 Reactivity of an N-heterocyclic silylene with a 1,1'-ferrocenediyl
 backbone towards carbonyl compounds, including carbon suboxide.
;
_journal_issue 74
_journal_name_full 'Chemical communications (Cambridge, England)'
_journal_page_first 9378
_journal_page_last 9381
_journal_paper_doi 10.1039/d1cc03947d
_journal_volume 57
_journal_year 2021
_chemical_formula_moiety 'C94 H100 Fe2 N4 O2 Si2, 2(C6 H6)'
_chemical_formula_sum 'C106 H112 Fe2 N4 O2 Si2'
_chemical_formula_weight 1641.87
_space_group_crystal_system monoclinic
_space_group_IT_number 14
_space_group_name_Hall '-P 2ybc'
_space_group_name_H-M_alt 'P 1 21/c 1'
_atom_sites_solution_hydrogens geom
_atom_sites_solution_primary dual
_audit_creation_date 2021-03-04
_audit_creation_method
;
Olex2 1.2
(compiled 2018.05.29 svn.r3508 for OlexSys, GUI svn.r5506)
;
_audit_update_record
;
2021-03-26 deposited with the CCDC.	2021-08-17 downloaded from the CCDC.
;
_cell_angle_alpha 90
_cell_angle_beta 114.070(3)
_cell_angle_gamma 90
_cell_formula_units_Z 2
_cell_length_a 22.7412(9)
_cell_length_b 10.0006(3)
_cell_length_c 23.1761(10)
_cell_measurement_reflns_used 15085
_cell_measurement_temperature 100(2)
_cell_measurement_theta_max 70.98
_cell_measurement_theta_min 2.13
_cell_volume 4812.5(3)
_computing_molecular_graphics 'Olex2 (Dolomanov et al., 2009)'
_computing_publication_material 'Olex2 (Dolomanov et al., 2009)'
_computing_structure_refinement 'ShelXL (Sheldrick, 2015)'
_computing_structure_solution 'ShelXT (Sheldrick, 2015)'
_diffrn_ambient_temperature 100(2)
_diffrn_detector Pilatus200K
_diffrn_detector_area_resol_mean 5.81
_diffrn_detector_type 'DECTRIS PILATUS 200K'
_diffrn_measured_fraction_theta_full 0.977
_diffrn_measured_fraction_theta_max 0.951
_diffrn_measurement_details
;
 789 frames, detector distance = 40 mm
;
_diffrn_measurement_device 'Eulerian 4-circle diffractometer'
_diffrn_measurement_device_type 'STOE STADIVARI'
_diffrn_measurement_method 'rotation method, \w scans'
_diffrn_radiation_collimation '1.2 mm, 0.6 diameter'
_diffrn_radiation_monochromator 'Graded multilayer mirror'
_diffrn_radiation_polarisn_norm 0
_diffrn_radiation_probe x-ray
_diffrn_radiation_type CuK\a
_diffrn_radiation_wavelength 1.54186
_diffrn_reflns_av_R_equivalents 0.0403
_diffrn_reflns_av_unetI/netI 0.0566
_diffrn_reflns_Laue_measured_fraction_full 0.977
_diffrn_reflns_Laue_measured_fraction_max 0.951
_diffrn_reflns_limit_h_max 27
_diffrn_reflns_limit_h_min -22
_diffrn_reflns_limit_k_max 12
_diffrn_reflns_limit_k_min -5
_diffrn_reflns_limit_l_max 26
_diffrn_reflns_limit_l_min -27
_diffrn_reflns_number 18069
_diffrn_reflns_point_group_measured_fraction_full 0.977
_diffrn_reflns_point_group_measured_fraction_max 0.951
_diffrn_reflns_theta_full 67.686
_diffrn_reflns_theta_max 70.976
_diffrn_reflns_theta_min 2.128
_diffrn_source Cu-Genix
_diffrn_source_current 0.600
_diffrn_source_power 0.030
_diffrn_source_voltage 50
_exptl_absorpt_coefficient_mu 3.027
_exptl_absorpt_correction_T_max 0.8974
_exptl_absorpt_correction_T_min 0.2962
_exptl_absorpt_correction_type multi-scan
_exptl_absorpt_process_details
;
STOE X-Red32, absorption correction by Gaussian integration, analogous to
P. Coppens, "The Evaluation of Absorption and Extinction in Single-Crystal
Structure Analysis", published in: F. R. Ahmed (Editor), "Crystallographic
Computing", Munksgaard, Copenhagen (1970), 255 - 270.
Afterwards scaling of reflection intensities was performed within STOE LANA.
J. Koziskova, F. Hahn, J. Richter, J. Kozisek, "Comparison of different
absorption corrections on the model structure of tetrakis(\m~2~-acetato)-
diaqua-di-copper(II)", Acta Chimica Slovaca, vol. 9, no. 2, 2016, pp. 136 - 140.
;
_exptl_crystal_colour brown
_exptl_crystal_colour_primary brown
_exptl_crystal_density_diffrn 1.133
_exptl_crystal_description plate
_exptl_crystal_F_000 1744
_exptl_crystal_size_max 0.09
_exptl_crystal_size_mid 0.053
_exptl_crystal_size_min 0.02
_refine_diff_density_max 0.486
_refine_diff_density_min -0.332
_refine_diff_density_rms 0.068
_refine_ls_extinction_method none
_refine_ls_goodness_of_fit_ref 1.032
_refine_ls_hydrogen_treatment constr
_refine_ls_matrix_type full
_refine_ls_number_parameters 532
_refine_ls_number_reflns 8840
_refine_ls_number_restraints 0
_refine_ls_restrained_S_all 1.032
_refine_ls_R_factor_all 0.0835
_refine_ls_R_factor_gt 0.0549
_refine_ls_shift/su_max 0.001
_refine_ls_shift/su_mean 0.000
_refine_ls_structure_factor_coef Fsqd
_refine_ls_weighting_details 'w=1/[\s^2^(Fo^2^)+(0.0597P)^2^+6.6893P] where P=(Fo^2^+2Fc^2^)/3'
_refine_ls_weighting_scheme calc
_refine_ls_wR_factor_gt 0.1255
_refine_ls_wR_factor_ref 0.1391
_reflns_Friedel_coverage 0.000
_reflns_number_gt 6515
_reflns_number_total 8840
_reflns_threshold_expression 'I > 2\s(I)'
_cod_data_source_file d1cc03947d2.cif
_cod_data_source_block sv0844
_cod_depositor_comments 'Adding full bibliography for 7128840--7128846.cif.'
_cod_database_code 7128842
_shelx_shelxl_version_number 2014/7
_shelx_space_group_comment
;
The symmetry employed for this shelxl refinement is uniquely defined
by the following loop, which should always be used as a source of
symmetry information in preference to the above space-group names.
They are only intended as comments.
;
_shelx_estimated_absorpt_t_max 0.942
_shelx_estimated_absorpt_t_min 0.772
_olex2_refinement_description
;
1. Fixed Uiso
 At 1.2 times of:
  All C(H) groups
 At 1.5 times of:
  All C(H,H,H) groups, All O(H) groups
2.a Ternary CH refined with riding coordinates:
 C17(H17), C20(H20), C29(H29), C32(H32)
2.b Aromatic/amide H refined with riding coordinates:
 C2(H2), C3(H3), C4(H4), C5(H5), C7(H7), C8(H8), C9(H9), C10(H10), C13(H13),
 C14(H14), C15(H15), C25(H25), C26(H26), C27(H27), C37(H37), C38(H38), C40(H40),
  C43(H43), C44(H44), C45(H45), C46(H46), C48(H48), C49(H49), C50(H50),
 C51(H51), C52(H52), C53(H53)
2.c Idealised Me refined as rotating group:
 C18(H18A,H18B,H18C), C19(H19A,H19B,H19C), C21(H21A,H21B,H21C), C22(H22A,H22B,
 H22C), C30(H30A,H30B,H30C), C31(H31A,H31B,H31C), C33(H33A,H33B,H33C), C34(H34A,
 H34B,H34C)
2.d Idealised tetrahedral OH refined as rotating group:
 O1(H1)
;
_olex2_submission_special_instructions 'No special instructions were received'

loop_
_space_group_symop_operation_xyz
'x, y, z'
'-x, y+1/2, -z+1/2'
'-x, -y, -z'
'x, -y-1/2, z-1/2'

loop_
_atom_site_label
_atom_site_type_symbol
_atom_site_fract_x
_atom_site_fract_y
_atom_site_fract_z
_atom_site_U_iso_or_equiv
_atom_site_adp_type
_atom_site_occupancy
_atom_site_site_symmetry_order
_atom_site_calc_flag
_atom_site_refinement_flags_posn
_atom_site_refinement_flags_adp
_atom_site_refinement_flags_occupancy
_atom_site_disorder_assembly
_atom_site_disorder_group
Fe1 Fe 0.92001(2) 0.34231(5) 0.53528(2) 0.01433(13) Uani 1 1 d . . . . .
Si1 Si 0.78643(4) 0.13217(8) 0.52964(4) 0.01218(18) Uani 1 1 d . . . . .
O1 O 0.77618(10) -0.0288(2) 0.53380(11) 0.0182(5) Uani 1 1 d . . . . .
H1 H 0.8114 -0.0683 0.5427 0.027 Uiso 1 1 calc GR . . . .
N1 N 0.84854(11) 0.1814(3) 0.59943(11) 0.0142(5) Uani 1 1 d . . . . .
N2 N 0.80453(11) 0.1612(3) 0.46509(11) 0.0133(5) Uani 1 1 d . . . . .
C1 C 0.89946(14) 0.2717(3) 0.60622(14) 0.0143(6) Uani 1 1 d . . . . .
C2 C 0.96341(14) 0.2337(3) 0.61500(14) 0.0178(7) Uani 1 1 d . . . . .
H2 H 0.9789 0.1448 0.6176 0.021 Uiso 1 1 calc R . . . .
C3 C 0.99951(15) 0.3521(3) 0.61915(14) 0.0193(7) Uani 1 1 d . . . . .
H3 H 1.0432 0.3560 0.6247 0.023 Uiso 1 1 calc R . . . .
C4 C 0.95888(16) 0.4638(3) 0.61364(15) 0.0204(7) Uani 1 1 d . . . . .
H4 H 0.9706 0.5552 0.6146 0.024 Uiso 1 1 calc R . . . .
C5 C 0.89730(15) 0.4142(3) 0.60636(15) 0.0180(7) Uani 1 1 d . . . . .
H5 H 0.8611 0.4671 0.6023 0.022 Uiso 1 1 calc R . . . .
C6 C 0.85203(14) 0.2502(3) 0.46101(14) 0.0152(6) Uani 1 1 d . . . . .
C7 C 0.91486(15) 0.2114(3) 0.46677(14) 0.0180(7) Uani 1 1 d . . . . .
H7 H 0.9315 0.1228 0.4730 0.022 Uiso 1 1 calc R . . . .
C8 C 0.94814(16) 0.3284(3) 0.46162(15) 0.0212(7) Uani 1 1 d . . . . .
H8 H 0.9908 0.3318 0.4639 0.025 Uiso 1 1 calc R . . . .
C9 C 0.90620(16) 0.4389(3) 0.45255(15) 0.0214(7) Uani 1 1 d . . . . .
H9 H 0.9161 0.5296 0.4482 0.026 Uiso 1 1 calc R . . . .
C10 C 0.84695(16) 0.3910(3) 0.45111(15) 0.0187(7) Uani 1 1 d . . . . .
H10 H 0.8101 0.4439 0.4446 0.022 Uiso 1 1 calc R . . . .
C11 C 0.85137(14) 0.1295(3) 0.65960(14) 0.0166(6) Uani 1 1 d . . . . .
C12 C 0.88285(15) 0.0079(3) 0.68407(15) 0.0210(7) Uani 1 1 d . . . . .
C13 C 0.88591(18) -0.0367(4) 0.74185(17) 0.0306(8) Uani 1 1 d . . . . .
H13 H 0.9061 -0.1200 0.7579 0.037 Uiso 1 1 calc R . . . .
C14 C 0.86037(18) 0.0369(4) 0.77666(17) 0.0326(9) Uani 1 1 d . . . . .
H14 H 0.8635 0.0052 0.8164 0.039 Uiso 1 1 calc R . . . .
C15 C 0.83046(17) 0.1563(4) 0.75315(16) 0.0299(8) Uani 1 1 d . . . . .
H15 H 0.8136 0.2075 0.7775 0.036 Uiso 1 1 calc R . . . .
C16 C 0.82418(15) 0.2044(3) 0.69435(15) 0.0193(7) Uani 1 1 d . . . . .
C17 C 0.91451(18) -0.0793(4) 0.65077(17) 0.0282(8) Uani 1 1 d . . . . .
H17 H 0.9071 -0.0366 0.6094 0.034 Uiso 1 1 calc R . . . .
C18 C 0.98790(19) -0.0884(5) 0.6904(2) 0.0395(10) Uani 1 1 d . . . . .
H18A H 1.0060 0.0019 0.7002 0.059 Uiso 1 1 calc GR . . . .
H18B H 1.0081 -0.1362 0.6662 0.059 Uiso 1 1 calc GR . . . .
H18C H 0.9962 -0.1367 0.7297 0.059 Uiso 1 1 calc GR . . . .
C19 C 0.8850(2) -0.2200(4) 0.6377(2) 0.0381(10) Uani 1 1 d . . . . .
H19A H 0.8955 -0.2668 0.6778 0.057 Uiso 1 1 calc GR . . . .
H19B H 0.9026 -0.2699 0.6119 0.057 Uiso 1 1 calc GR . . . .
H19C H 0.8381 -0.2130 0.6150 0.057 Uiso 1 1 calc GR . . . .
C20 C 0.78838(15) 0.3343(3) 0.67152(15) 0.0198(7) Uani 1 1 d . . . . .
H20 H 0.7858 0.3524 0.6281 0.024 Uiso 1 1 calc R . . . .
C21 C 0.82373(17) 0.4520(4) 0.71422(17) 0.0278(8) Uani 1 1 d . . . . .
H21A H 0.8271 0.4360 0.7572 0.042 Uiso 1 1 calc GR . . . .
H21B H 0.7996 0.5347 0.6977 0.042 Uiso 1 1 calc GR . . . .
H21C H 0.8670 0.4602 0.7149 0.042 Uiso 1 1 calc GR . . . .
C22 C 0.71922(15) 0.3230(4) 0.66731(16) 0.0227(7) Uani 1 1 d . . . . .
H22A H 0.6981 0.2449 0.6417 0.034 Uiso 1 1 calc GR . . . .
H22B H 0.6951 0.4040 0.6477 0.034 Uiso 1 1 calc GR . . . .
H22C H 0.7205 0.3129 0.7099 0.034 Uiso 1 1 calc GR . . . .
C23 C 0.76848(14) 0.0876(3) 0.40640(14) 0.0140(6) Uani 1 1 d . . . . .
C24 C 0.78958(15) -0.0389(3) 0.39659(15) 0.0190(7) Uani 1 1 d . . . . .
C25 C 0.75465(16) -0.1071(3) 0.34050(16) 0.0223(7) Uani 1 1 d . . . . .
H25 H 0.7690 -0.1924 0.3336 0.027 Uiso 1 1 calc R . . . .
C26 C 0.69960(17) -0.0529(4) 0.29479(16) 0.0251(8) Uani 1 1 d . . . . .
H26 H 0.6760 -0.1010 0.2570 0.030 Uiso 1 1 calc R . . . .
C27 C 0.67910(15) 0.0713(4) 0.30431(15) 0.0215(7) Uani 1 1 d . . . . .
H27 H 0.6414 0.1086 0.2724 0.026 Uiso 1 1 calc R . . . .
C28 C 0.71216(15) 0.1438(3) 0.35953(14) 0.0174(6) Uani 1 1 d . . . . .
C29 C 0.85067(16) -0.1061(3) 0.44296(16) 0.0211(7) Uani 1 1 d . . . . .
H29 H 0.8695 -0.0485 0.4815 0.025 Uiso 1 1 calc R . . . .
C30 C 0.83791(19) -0.2438(4) 0.46325(19) 0.0320(9) Uani 1 1 d . . . . .
H30A H 0.8035 -0.2376 0.4782 0.048 Uiso 1 1 calc GR . . . .
H30B H 0.8772 -0.2773 0.4974 0.048 Uiso 1 1 calc GR . . . .
H30C H 0.8248 -0.3051 0.4272 0.048 Uiso 1 1 calc GR . . . .
C31 C 0.90016(17) -0.1169(4) 0.41351(18) 0.0293(8) Uani 1 1 d . . . . .
H31A H 0.8838 -0.1778 0.3773 0.044 Uiso 1 1 calc GR . . . .
H31B H 0.9409 -0.1515 0.4451 0.044 Uiso 1 1 calc GR . . . .
H31C H 0.9073 -0.0283 0.3994 0.044 Uiso 1 1 calc GR . . . .
C32 C 0.68678(15) 0.2810(3) 0.36529(15) 0.0197(7) Uani 1 1 d . . . . .
H32 H 0.7117 0.3134 0.4094 0.024 Uiso 1 1 calc R . . . .
C33 C 0.69696(18) 0.3805(3) 0.32036(16) 0.0258(8) Uani 1 1 d . . . . .
H33A H 0.7428 0.3845 0.3290 0.039 Uiso 1 1 calc GR . . . .
H33B H 0.6822 0.4692 0.3266 0.039 Uiso 1 1 calc GR . . . .
H33C H 0.6724 0.3518 0.2766 0.039 Uiso 1 1 calc GR . . . .
C34 C 0.61552(16) 0.2755(4) 0.35397(16) 0.0267(8) Uani 1 1 d . . . . .
H34A H 0.5894 0.2532 0.3096 0.040 Uiso 1 1 calc GR . . . .
H34B H 0.6022 0.3628 0.3637 0.040 Uiso 1 1 calc GR . . . .
H34C H 0.6094 0.2072 0.3813 0.040 Uiso 1 1 calc GR . . . .
C35 C 0.70623(14) 0.2009(3) 0.51966(14) 0.0146(6) Uani 1 1 d . . . . .
C36 C 0.65311(14) 0.1272(3) 0.51680(14) 0.0139(6) Uani 1 1 d . . . . .
C37 C 0.64400(15) -0.0123(3) 0.52491(16) 0.0199(7) Uani 1 1 d . . . . .
H37 H 0.6790 -0.0728 0.5348 0.024 Uiso 1 1 calc R . . . .
C38 C 0.58567(15) -0.0579(3) 0.51845(15) 0.0181(7) Uani 1 1 d . . . . .
H38 H 0.5811 -0.1509 0.5240 0.022 Uiso 1 1 calc R . . . .
C39 C 0.53044(14) 0.0259(3) 0.50378(14) 0.0158(6) Uani 1 1 d . . . . .
C40 C 0.53930(14) 0.1665(3) 0.49674(14) 0.0149(6) Uani 1 1 d . . . . .
H40 H 0.5042 0.2264 0.4877 0.018 Uiso 1 1 calc R . . . .
C41 C 0.59797(14) 0.2142(3) 0.50304(14) 0.0141(6) Uani 1 1 d . . . . .
C42 C 0.61879(14) 0.3495(3) 0.49742(14) 0.0152(6) Uani 1 1 d . . . . .
C43 C 0.58562(15) 0.4684(3) 0.48059(15) 0.0195(7) Uani 1 1 d . . . . .
H43 H 0.5414 0.4723 0.4732 0.023 Uiso 1 1 calc R . . . .
C44 C 0.61757(16) 0.5828(3) 0.47454(15) 0.0216(7) Uani 1 1 d . . . . .
H44 H 0.5947 0.6646 0.4613 0.026 Uiso 1 1 calc R . . . .
C45 C 0.68333(16) 0.5773(3) 0.48799(16) 0.0205(7) Uani 1 1 d . . . . .
H45 H 0.7052 0.6565 0.4854 0.025 Uiso 1 1 calc R . . . .
C46 C 0.71701(15) 0.4581(3) 0.50499(15) 0.0181(7) Uani 1 1 d . . . . .
H46 H 0.7617 0.4558 0.5142 0.022 Uiso 1 1 calc R . . . .
C47 C 0.68512(14) 0.3414(3) 0.50852(14) 0.0150(6) Uani 1 1 d . . . . .
C48 C 0.6737(2) 0.6931(4) 0.63371(17) 0.0354(9) Uani 1 1 d . . . . .
H48 H 0.6923 0.6321 0.6146 0.042 Uiso 1 1 calc R . . . .
C49 C 0.6117(2) 0.6727(4) 0.62807(17) 0.0339(9) Uani 1 1 d . . . . .
H49 H 0.5875 0.5982 0.6050 0.041 Uiso 1 1 calc R . . . .
C50 C 0.58501(19) 0.7615(4) 0.65624(18) 0.0349(9) Uani 1 1 d . . . . .
H50 H 0.5424 0.7477 0.6529 0.042 Uiso 1 1 calc R . . . .
C51 C 0.6201(2) 0.8708(4) 0.68932(18) 0.0359(9) Uani 1 1 d . . . . .
H51 H 0.6014 0.9321 0.7083 0.043 Uiso 1 1 calc R . . . .
C52 C 0.6820(2) 0.8906(4) 0.69475(19) 0.0397(10) Uani 1 1 d . . . . .
H52 H 0.7060 0.9654 0.7176 0.048 Uiso 1 1 calc R . . . .
C53 C 0.7091(2) 0.8021(4) 0.66708(18) 0.0352(9) Uani 1 1 d . . . . .
H53 H 0.7519 0.8157 0.6708 0.042 Uiso 1 1 calc R . . . .

loop_
_atom_site_aniso_label
_atom_site_aniso_U_11
_atom_site_aniso_U_22
_atom_site_aniso_U_33
_atom_site_aniso_U_23
_atom_site_aniso_U_13
_atom_site_aniso_U_12
Fe1 0.0113(2) 0.0186(2) 0.0141(2) -0.0020(2) 0.00621(19) -0.0043(2)
Si1 0.0083(4) 0.0153(4) 0.0135(4) 0.0010(3) 0.0050(3) -0.0012(3)
O1 0.0105(11) 0.0184(11) 0.0271(12) 0.0036(9) 0.0089(9) 0.0020(9)
N1 0.0093(12) 0.0212(14) 0.0121(12) 0.0029(10) 0.0044(10) -0.0005(10)
N2 0.0088(12) 0.0181(13) 0.0127(12) -0.0013(10) 0.0040(10) -0.0035(10)
C1 0.0145(15) 0.0212(16) 0.0086(14) -0.0003(12) 0.0061(12) -0.0003(12)
C2 0.0101(15) 0.0276(18) 0.0155(15) -0.0025(13) 0.0051(12) -0.0008(13)
C3 0.0119(15) 0.0295(18) 0.0158(15) -0.0064(14) 0.0047(12) -0.0042(14)
C4 0.0198(17) 0.0223(17) 0.0195(16) -0.0066(14) 0.0085(13) -0.0078(14)
C5 0.0145(16) 0.0218(17) 0.0198(16) -0.0051(13) 0.0090(13) -0.0032(13)
C6 0.0122(15) 0.0214(16) 0.0106(14) -0.0030(12) 0.0032(12) -0.0067(12)
C7 0.0157(16) 0.0238(17) 0.0155(15) -0.0026(13) 0.0074(12) -0.0004(13)
C8 0.0183(16) 0.0299(18) 0.0192(16) -0.0025(14) 0.0115(13) -0.0073(14)
C9 0.0253(18) 0.0222(17) 0.0182(17) 0.0015(13) 0.0104(14) -0.0098(14)
C10 0.0203(17) 0.0221(17) 0.0136(15) 0.0013(13) 0.0068(13) -0.0020(13)
C11 0.0127(15) 0.0234(17) 0.0142(15) 0.0015(13) 0.0060(12) -0.0012(13)
C12 0.0147(16) 0.0277(18) 0.0188(16) 0.0035(14) 0.0052(13) 0.0035(14)
C13 0.0275(19) 0.038(2) 0.0245(19) 0.0135(16) 0.0088(15) 0.0146(16)
C14 0.032(2) 0.049(2) 0.0184(18) 0.0150(17) 0.0123(15) 0.0102(18)
C15 0.0290(19) 0.047(2) 0.0162(17) 0.0038(16) 0.0123(15) 0.0086(17)
C16 0.0145(16) 0.0306(18) 0.0143(15) 0.0034(13) 0.0074(12) 0.0020(13)
C17 0.028(2) 0.033(2) 0.0265(19) 0.0099(16) 0.0130(16) 0.0119(16)
C18 0.024(2) 0.054(3) 0.040(2) 0.018(2) 0.0132(18) 0.0199(19)
C19 0.052(3) 0.029(2) 0.042(2) 0.0118(18) 0.028(2) 0.0151(19)
C20 0.0166(16) 0.0279(18) 0.0165(15) 0.0013(14) 0.0083(12) 0.0023(14)
C21 0.0228(18) 0.034(2) 0.0248(18) -0.0072(16) 0.0083(15) -0.0008(16)
C22 0.0168(16) 0.0330(19) 0.0203(17) -0.0007(14) 0.0095(13) 0.0014(14)
C23 0.0116(15) 0.0188(15) 0.0139(15) -0.0020(12) 0.0074(12) -0.0047(12)
C24 0.0165(16) 0.0235(17) 0.0190(16) -0.0024(13) 0.0094(13) -0.0033(13)
C25 0.0192(17) 0.0201(17) 0.0289(18) -0.0098(14) 0.0110(14) -0.0030(13)
C26 0.0235(18) 0.0314(19) 0.0207(17) -0.0095(15) 0.0093(14) -0.0090(15)
C27 0.0135(16) 0.034(2) 0.0130(15) -0.0006(14) 0.0012(12) 0.0002(14)
C28 0.0145(15) 0.0224(17) 0.0168(15) 0.0009(13) 0.0078(12) -0.0021(13)
C29 0.0182(17) 0.0196(16) 0.0263(18) -0.0054(14) 0.0099(14) 0.0016(13)
C30 0.034(2) 0.0215(18) 0.037(2) -0.0003(16) 0.0106(17) 0.0055(16)
C31 0.0185(18) 0.036(2) 0.033(2) -0.0089(16) 0.0100(15) 0.0047(15)
C32 0.0193(16) 0.0254(17) 0.0123(15) -0.0012(13) 0.0044(13) 0.0029(14)
C33 0.030(2) 0.0235(18) 0.0236(18) 0.0043(14) 0.0108(15) 0.0062(15)
C34 0.0162(17) 0.042(2) 0.0198(17) -0.0001(16) 0.0051(14) 0.0039(15)
C35 0.0124(15) 0.0191(16) 0.0122(14) -0.0017(12) 0.0052(12) -0.0011(12)
C36 0.0104(14) 0.0198(16) 0.0133(14) 0.0001(12) 0.0066(12) 0.0008(12)
C37 0.0137(15) 0.0203(16) 0.0257(17) 0.0053(13) 0.0080(13) 0.0032(13)
C38 0.0141(15) 0.0149(15) 0.0265(17) 0.0047(13) 0.0095(13) 0.0003(12)
C39 0.0129(15) 0.0220(16) 0.0129(14) 0.0010(12) 0.0057(11) -0.0006(12)
C40 0.0103(14) 0.0208(16) 0.0152(14) 0.0013(13) 0.0066(11) 0.0013(12)
C41 0.0106(15) 0.0205(16) 0.0102(14) 0.0025(12) 0.0033(11) 0.0022(12)
C42 0.0125(15) 0.0202(16) 0.0131(14) -0.0031(12) 0.0053(12) -0.0021(13)
C43 0.0123(15) 0.0251(18) 0.0216(17) 0.0012(13) 0.0074(13) 0.0029(13)
C44 0.0234(18) 0.0187(17) 0.0212(17) 0.0007(13) 0.0076(14) 0.0022(14)
C45 0.0182(17) 0.0188(17) 0.0244(17) -0.0007(13) 0.0087(14) -0.0037(13)
C46 0.0157(16) 0.0207(16) 0.0188(16) -0.0005(13) 0.0079(13) -0.0019(13)
C47 0.0120(15) 0.0196(16) 0.0132(14) -0.0005(13) 0.0050(12) 0.0008(13)
C48 0.048(2) 0.037(2) 0.0206(18) 0.0081(16) 0.0131(17) 0.0193(19)
C49 0.040(2) 0.034(2) 0.0204(18) 0.0038(16) 0.0042(16) 0.0047(18)
C50 0.028(2) 0.048(2) 0.0243(19) 0.0132(18) 0.0069(16) 0.0080(18)
C51 0.045(2) 0.035(2) 0.030(2) 0.0004(17) 0.0171(18) 0.0128(19)
C52 0.046(3) 0.041(2) 0.031(2) -0.0012(18) 0.0149(19) -0.002(2)
C53 0.037(2) 0.045(2) 0.0252(19) 0.0077(17) 0.0139(17) 0.0079(18)

loop_
_atom_type_symbol
_atom_type_description
_atom_type_scat_dispersion_real
_atom_type_scat_dispersion_imag
_atom_type_scat_source
C C 0.0181 0.0091 'International Tables Vol C Tables 4.2.6.8 and 6.1.1.4'
H H 0.0000 0.0000 'International Tables Vol C Tables 4.2.6.8 and 6.1.1.4'
Fe Fe -1.1336 3.1974 'International Tables Vol C Tables 4.2.6.8 and 6.1.1.4'
N N 0.0311 0.0180 'International Tables Vol C Tables 4.2.6.8 and 6.1.1.4'
O O 0.0492 0.0322 'International Tables Vol C Tables 4.2.6.8 and 6.1.1.4'
Si Si 0.2541 0.3302 'International Tables Vol C Tables 4.2.6.8 and 6.1.1.4'

loop_
_geom_angle_atom_site_label_1
_geom_angle_atom_site_label_2
_geom_angle_atom_site_label_3
_geom_angle
_geom_angle_site_symmetry_1
_geom_angle_site_symmetry_3
_geom_angle_publ_flag
C1 Fe1 C2 41.70(12) . . ?
C1 Fe1 C3 69.53(12) . . ?
C1 Fe1 C4 69.25(13) . . ?
C1 Fe1 C5 41.12(12) . . ?
C1 Fe1 C7 117.09(13) . . ?
C1 Fe1 C8 155.33(14) . . ?
C1 Fe1 C9 158.46(13) . . ?
C1 Fe1 C10 119.69(13) . . ?
C2 Fe1 C3 40.92(13) . . ?
C2 Fe1 C4 68.70(13) . . ?
C2 Fe1 C5 69.03(13) . . ?
C2 Fe1 C7 102.71(13) . . ?
C2 Fe1 C8 121.42(13) . . ?
C2 Fe1 C9 159.82(13) . . ?
C2 Fe1 C10 155.07(13) . . ?
C3 Fe1 C4 40.49(13) . . ?
C3 Fe1 C5 68.53(13) . . ?
C3 Fe1 C8 109.76(13) . . ?
C3 Fe1 C9 127.13(13) . . ?
C5 Fe1 C4 40.72(12) . . ?
C5 Fe1 C8 163.18(13) . . ?
C5 Fe1 C9 126.41(14) . . ?
C6 Fe1 C1 100.67(12) . . ?
C6 Fe1 C2 117.10(13) . . ?
C6 Fe1 C3 155.39(13) . . ?
C6 Fe1 C4 158.38(13) . . ?
C6 Fe1 C5 119.48(12) . . ?
C6 Fe1 C7 41.65(13) . . ?
C6 Fe1 C8 69.45(12) . . ?
C6 Fe1 C9 69.16(13) . . ?
C6 Fe1 C10 41.19(13) . . ?
C7 Fe1 C3 121.47(13) . . ?
C7 Fe1 C4 159.96(13) . . ?
C7 Fe1 C5 154.87(13) . . ?
C7 Fe1 C8 40.85(13) . . ?
C7 Fe1 C9 68.54(14) . . ?
C7 Fe1 C10 68.92(13) . . ?
C8 Fe1 C4 127.19(13) . . ?
C9 Fe1 C4 113.14(14) . . ?
C9 Fe1 C8 40.36(14) . . ?
C10 Fe1 C3 163.00(13) . . ?
C10 Fe1 C4 126.27(14) . . ?
C10 Fe1 C5 108.14(13) . . ?
C10 Fe1 C8 68.30(13) . . ?
C10 Fe1 C9 40.52(13) . . ?
O1 Si1 N1 107.87(12) . . ?
O1 Si1 N2 107.81(12) . . ?
O1 Si1 C35 102.34(13) . . ?
N1 Si1 N2 111.69(12) . . ?
N1 Si1 C35 113.18(13) . . ?
N2 Si1 C35 113.25(13) . . ?
Si1 O1 H1 109.5 . . ?
C1 N1 Si1 126.9(2) . . ?
C1 N1 C11 113.6(2) . . ?
C11 N1 Si1 119.4(2) . . ?
C6 N2 Si1 127.8(2) . . ?
C6 N2 C23 113.7(2) . . ?
C23 N2 Si1 118.52(19) . . ?
N1 C1 Fe1 125.5(2) . . ?
N1 C1 C2 125.4(3) . . ?
N1 C1 C5 127.3(3) . . ?
C2 C1 Fe1 69.45(17) . . ?
C5 C1 Fe1 70.77(18) . . ?
C5 C1 C2 107.3(3) . . ?
Fe1 C2 H2 126.3 . . ?
C1 C2 Fe1 68.85(17) . . ?
C1 C2 H2 125.9 . . ?
C3 C2 Fe1 70.56(19) . . ?
C3 C2 C1 108.2(3) . . ?
C3 C2 H2 125.9 . . ?
Fe1 C3 H3 126.9 . . ?
C2 C3 Fe1 68.52(17) . . ?
C2 C3 H3 125.9 . . ?
C4 C3 Fe1 70.26(18) . . ?
C4 C3 C2 108.2(3) . . ?
C4 C3 H3 125.9 . . ?
Fe1 C4 H4 127.1 . . ?
C3 C4 Fe1 69.25(18) . . ?
C3 C4 H4 126.0 . . ?
C3 C4 C5 107.9(3) . . ?
C5 C4 Fe1 69.15(18) . . ?
C5 C4 H4 126.0 . . ?
Fe1 C5 H5 127.5 . . ?
C1 C5 Fe1 68.11(17) . . ?
C1 C5 C4 108.3(3) . . ?
C1 C5 H5 125.9 . . ?
C4 C5 Fe1 70.13(18) . . ?
C4 C5 H5 125.9 . . ?
N2 C6 Fe1 124.5(2) . . ?
N2 C6 C7 125.1(3) . . ?
C7 C6 Fe1 69.80(17) . . ?
C10 C6 Fe1 70.61(18) . . ?
C10 C6 N2 127.7(3) . . ?
C10 C6 C7 107.2(3) . . ?
Fe1 C7 H7 126.3 . . ?
C6 C7 Fe1 68.56(17) . . ?
C6 C7 H7 125.9 . . ?
C8 C7 Fe1 70.82(18) . . ?
C8 C7 C6 108.2(3) . . ?
C8 C7 H7 125.9 . . ?
Fe1 C8 H8 127.4 . . ?
C7 C8 Fe1 68.32(17) . . ?
C7 C8 H8 126.1 . . ?
C9 C8 Fe1 69.66(18) . . ?
C9 C8 C7 107.7(3) . . ?
C9 C8 H8 126.1 . . ?
Fe1 C9 H9 126.6 . . ?
C8 C9 Fe1 69.98(18) . . ?
C8 C9 H9 125.8 . . ?
C10 C9 Fe1 69.21(18) . . ?
C10 C9 C8 108.4(3) . . ?
C10 C9 H9 125.8 . . ?
Fe1 C10 H10 127.3 . . ?
C6 C10 Fe1 68.21(18) . . ?
C6 C10 H10 125.8 . . ?
C9 C10 Fe1 70.26(19) . . ?
C9 C10 C6 108.5(3) . . ?
C9 C10 H10 125.8 . . ?
C12 C11 N1 120.5(3) . . ?
C12 C11 C16 119.8(3) . . ?
C16 C11 N1 119.6(3) . . ?
C11 C12 C17 123.9(3) . . ?
C13 C12 C11 119.0(3) . . ?
C13 C12 C17 117.2(3) . . ?
C12 C13 H13 119.2 . . ?
C14 C13 C12 121.6(3) . . ?
C14 C13 H13 119.2 . . ?
C13 C14 H14 120.3 . . ?
C15 C14 C13 119.3(3) . . ?
C15 C14 H14 120.3 . . ?
C14 C15 H15 119.2 . . ?
C14 C15 C16 121.6(3) . . ?
C16 C15 H15 119.2 . . ?
C11 C16 C20 123.7(3) . . ?
C15 C16 C11 118.6(3) . . ?
C15 C16 C20 117.7(3) . . ?
C12 C17 H17 108.2 . . ?
C12 C17 C18 110.6(3) . . ?
C12 C17 C19 111.4(3) . . ?
C18 C17 H17 108.2 . . ?
C19 C17 H17 108.2 . . ?
C19 C17 C18 110.0(3) . . ?
C17 C18 H18A 109.5 . . ?
C17 C18 H18B 109.5 . . ?
C17 C18 H18C 109.5 . . ?
H18A C18 H18B 109.5 . . ?
H18A C18 H18C 109.5 . . ?
H18B C18 H18C 109.5 . . ?
C17 C19 H19A 109.5 . . ?
C17 C19 H19B 109.5 . . ?
C17 C19 H19C 109.5 . . ?
H19A C19 H19B 109.5 . . ?
H19A C19 H19C 109.5 . . ?
H19B C19 H19C 109.5 . . ?
C16 C20 H20 108.1 . . ?
C16 C20 C21 111.6(3) . . ?
C16 C20 C22 110.5(3) . . ?
C21 C20 H20 108.1 . . ?
C21 C20 C22 110.5(3) . . ?
C22 C20 H20 108.1 . . ?
C20 C21 H21A 109.5 . . ?
C20 C21 H21B 109.5 . . ?
C20 C21 H21C 109.5 . . ?
H21A C21 H21B 109.5 . . ?
H21A C21 H21C 109.5 . . ?
H21B C21 H21C 109.5 . . ?
C20 C22 H22A 109.5 . . ?
C20 C22 H22B 109.5 . . ?
C20 C22 H22C 109.5 . . ?
H22A C22 H22B 109.5 . . ?
H22A C22 H22C 109.5 . . ?
H22B C22 H22C 109.5 . . ?
C24 C23 N2 120.2(3) . . ?
C24 C23 C28 119.7(3) . . ?
C28 C23 N2 120.1(3) . . ?
C23 C24 C29 123.8(3) . . ?
C25 C24 C23 119.3(3) . . ?
C25 C24 C29 116.8(3) . . ?
C24 C25 H25 119.4 . . ?
C26 C25 C24 121.2(3) . . ?
C26 C25 H25 119.4 . . ?
C25 C26 H26 120.2 . . ?
C27 C26 C25 119.5(3) . . ?
C27 C26 H26 120.2 . . ?
C26 C27 H27 119.1 . . ?
C26 C27 C28 121.7(3) . . ?
C28 C27 H27 119.1 . . ?
C23 C28 C32 123.4(3) . . ?
C27 C28 C23 118.6(3) . . ?
C27 C28 C32 118.0(3) . . ?
C24 C29 H29 108.2 . . ?
C24 C29 C31 109.9(3) . . ?
C30 C29 C24 112.5(3) . . ?
C30 C29 H29 108.2 . . ?
C30 C29 C31 109.8(3) . . ?
C31 C29 H29 108.2 . . ?
C29 C30 H30A 109.5 . . ?
C29 C30 H30B 109.5 . . ?
C29 C30 H30C 109.5 . . ?
H30A C30 H30B 109.5 . . ?
H30A C30 H30C 109.5 . . ?
H30B C30 H30C 109.5 . . ?
C29 C31 H31A 109.5 . . ?
C29 C31 H31B 109.5 . . ?
C29 C31 H31C 109.5 . . ?
H31A C31 H31B 109.5 . . ?
H31A C31 H31C 109.5 . . ?
H31B C31 H31C 109.5 . . ?
C28 C32 H32 107.8 . . ?
C28 C32 C33 111.2(3) . . ?
C28 C32 C34 111.5(3) . . ?
C33 C32 H32 107.8 . . ?
C33 C32 C34 110.5(3) . . ?
C34 C32 H32 107.8 . . ?
C32 C33 H33A 109.5 . . ?
C32 C33 H33B 109.5 . . ?
C32 C33 H33C 109.5 . . ?
H33A C33 H33B 109.5 . . ?
H33A C33 H33C 109.5 . . ?
H33B C33 H33C 109.5 . . ?
C32 C34 H34A 109.5 . . ?
C32 C34 H34B 109.5 . . ?
C32 C34 H34C 109.5 . . ?
H34A C34 H34B 109.5 . . ?
H34A C34 H34C 109.5 . . ?
H34B C34 H34C 109.5 . . ?
C36 C35 Si1 126.4(2) . . ?
C36 C35 C47 106.4(3) . . ?
C47 C35 Si1 127.1(2) . . ?
C35 C36 C37 132.6(3) . . ?
C35 C36 C41 110.3(3) . . ?
C37 C36 C41 117.0(3) . . ?
C36 C37 H37 120.0 . . ?
C38 C37 C36 120.1(3) . . ?
C38 C37 H37 120.0 . . ?
C37 C38 H38 118.1 . . ?
C37 C38 C39 123.7(3) . . ?
C39 C38 H38 118.1 . . ?
C38 C39 C40 116.7(3) . . ?
C39 C39 C38 122.1(4) 3_656 . ?
C39 C39 C40 121.2(4) 3_656 . ?
C39 C40 H40 119.8 . . ?
C41 C40 C39 120.3(3) . . ?
C41 C40 H40 119.8 . . ?
C36 C41 C42 107.1(3) . . ?
C40 C41 C36 122.1(3) . . ?
C40 C41 C42 130.8(3) . . ?
C43 C42 C41 131.8(3) . . ?
C43 C42 C47 121.2(3) . . ?
C47 C42 C41 106.9(3) . . ?
C42 C43 H43 120.3 . . ?
C42 C43 C44 119.4(3) . . ?
C44 C43 H43 120.3 . . ?
C43 C44 H44 120.0 . . ?
C43 C44 C45 120.0(3) . . ?
C45 C44 H44 120.0 . . ?
C44 C45 H45 119.5 . . ?
C46 C45 C44 120.9(3) . . ?
C46 C45 H45 119.5 . . ?
C45 C46 H46 120.1 . . ?
C45 C46 C47 119.8(3) . . ?
C47 C46 H46 120.1 . . ?
C42 C47 C35 109.4(3) . . ?
C46 C47 C35 132.0(3) . . ?
C46 C47 C42 118.6(3) . . ?
C49 C48 H48 119.7 . . ?
C49 C48 C53 120.6(4) . . ?
C53 C48 H48 119.7 . . ?
C48 C49 H49 120.3 . . ?
C48 C49 C50 119.3(4) . . ?
C50 C49 H49 120.3 . . ?
C49 C50 H50 119.9 . . ?
C49 C50 C51 120.2(4) . . ?
C51 C50 H50 119.9 . . ?
C50 C51 H51 119.9 . . ?
C52 C51 C50 120.1(4) . . ?
C52 C51 H51 119.9 . . ?
C51 C52 H52 120.0 . . ?
C51 C52 C53 120.1(4) . . ?
C53 C52 H52 120.0 . . ?
C48 C53 H53 120.2 . . ?
C52 C53 C48 119.6(4) . . ?
C52 C53 H53 120.2 . . ?

loop_
_geom_bond_atom_site_label_1
_geom_bond_atom_site_label_2
_geom_bond_distance
_geom_bond_site_symmetry_2
_geom_bond_publ_flag
Fe1 C1 2.012(3) . ?
Fe1 C2 2.020(3) . ?
Fe1 C3 2.047(3) . ?
Fe1 C4 2.060(3) . ?
Fe1 C5 2.047(3) . ?
Fe1 C6 2.008(3) . ?
Fe1 C7 2.024(3) . ?
Fe1 C8 2.057(3) . ?
Fe1 C9 2.053(3) . ?
Fe1 C10 2.039(3) . ?
Si1 O1 1.635(2) . ?
Si1 N1 1.729(3) . ?
Si1 N2 1.730(2) . ?
Si1 C35 1.873(3) . ?
O1 H1 0.8400 . ?
N1 C1 1.426(4) . ?
N1 C11 1.465(4) . ?
N2 C6 1.433(4) . ?
N2 C23 1.468(4) . ?
C1 C2 1.435(4) . ?
C1 C5 1.426(4) . ?
C2 H2 0.9500 . ?
C2 C3 1.422(5) . ?
C3 H3 0.9500 . ?
C3 C4 1.421(5) . ?
C4 H4 0.9500 . ?
C4 C5 1.429(4) . ?
C5 H5 0.9500 . ?
C6 C7 1.433(4) . ?
C6 C10 1.424(5) . ?
C7 H7 0.9500 . ?
C7 C8 1.425(5) . ?
C8 H8 0.9500 . ?
C8 C9 1.418(5) . ?
C9 H9 0.9500 . ?
C9 C10 1.417(4) . ?
C10 H10 0.9500 . ?
C11 C12 1.408(5) . ?
C11 C16 1.414(4) . ?
C12 C13 1.386(5) . ?
C12 C17 1.525(5) . ?
C13 H13 0.9500 . ?
C13 C14 1.383(5) . ?
C14 H14 0.9500 . ?
C14 C15 1.372(5) . ?
C15 H15 0.9500 . ?
C15 C16 1.397(5) . ?
C16 C20 1.509(5) . ?
C17 H17 1.0000 . ?
C17 C18 1.545(5) . ?
C17 C19 1.535(6) . ?
C18 H18A 0.9800 . ?
C18 H18B 0.9800 . ?
C18 H18C 0.9800 . ?
C19 H19A 0.9800 . ?
C19 H19B 0.9800 . ?
C19 H19C 0.9800 . ?
C20 H20 1.0000 . ?
C20 C21 1.537(5) . ?
C20 C22 1.540(4) . ?
C21 H21A 0.9800 . ?
C21 H21B 0.9800 . ?
C21 H21C 0.9800 . ?
C22 H22A 0.9800 . ?
C22 H22B 0.9800 . ?
C22 H22C 0.9800 . ?
C23 C24 1.404(4) . ?
C23 C28 1.415(4) . ?
C24 C25 1.394(4) . ?
C24 C29 1.523(5) . ?
C25 H25 0.9500 . ?
C25 C26 1.379(5) . ?
C26 H26 0.9500 . ?
C26 C27 1.376(5) . ?
C27 H27 0.9500 . ?
C27 C28 1.394(4) . ?
C28 C32 1.515(5) . ?
C29 H29 1.0000 . ?
C29 C30 1.521(5) . ?
C29 C31 1.540(5) . ?
C30 H30A 0.9800 . ?
C30 H30B 0.9800 . ?
C30 H30C 0.9800 . ?
C31 H31A 0.9800 . ?
C31 H31B 0.9800 . ?
C31 H31C 0.9800 . ?
C32 H32 1.0000 . ?
C32 C33 1.525(5) . ?
C32 C34 1.533(5) . ?
C33 H33A 0.9800 . ?
C33 H33B 0.9800 . ?
C33 H33C 0.9800 . ?
C34 H34A 0.9800 . ?
C34 H34B 0.9800 . ?
C34 H34C 0.9800 . ?
C35 C36 1.394(4) . ?
C35 C47 1.472(4) . ?
C36 C37 1.434(4) . ?
C36 C41 1.451(4) . ?
C37 H37 0.9500 . ?
C37 C38 1.352(4) . ?
C38 H38 0.9500 . ?
C38 C39 1.431(4) . ?
C39 C39 1.421(6) 3_656 ?
C39 C40 1.439(4) . ?
C40 H40 0.9500 . ?
C40 C41 1.368(4) . ?
C41 C42 1.456(4) . ?
C42 C43 1.377(4) . ?
C42 C47 1.425(4) . ?
C43 H43 0.9500 . ?
C43 C44 1.393(5) . ?
C44 H44 0.9500 . ?
C44 C45 1.399(5) . ?
C45 H45 0.9500 . ?
C45 C46 1.385(5) . ?
C46 H46 0.9500 . ?
C46 C47 1.394(4) . ?
C48 H48 0.9500 . ?
C48 C49 1.376(6) . ?
C48 C53 1.389(6) . ?
C49 H49 0.9500 . ?
C49 C50 1.381(6) . ?
C50 H50 0.9500 . ?
C50 C51 1.385(6) . ?
C51 H51 0.9500 . ?
C51 C52 1.374(6) . ?
C52 H52 0.9500 . ?
C52 C53 1.378(6) . ?
C53 H53 0.9500 . ?

loop_
_smtbx_masks_void_nr
_smtbx_masks_void_average_x
_smtbx_masks_void_average_y
_smtbx_masks_void_average_z
_smtbx_masks_void_volume
_smtbx_masks_void_count_electrons
_smtbx_masks_void_content
1 0.021 0.070 0.444 10.8 0.0 ?
2 -0.021 -0.070 0.556 10.8 0.0 ?
3 0.021 0.430 0.944 10.8 0.0 ?
4 -0.021 0.570 0.056 10.8 0.0 ?
5 0.500 -0.965 0.750 355.2 84.6 ?
6 0.500 0.040 0.250 355.2 84.5 ?
